data_1530314
loop_
_publ_author_name
'Louer, D.'
'Louer, M.'

_publ_section_title
;
 Crystal structure of Nd (O H)2 N O3 (H2 O) completely solved and refined
 from X-ray powder diffraction
;
_journal_name_full 'Journal of Solid State Chemistry'
_journal_page_first 292
_journal_page_last 299
_journal_volume 68
_journal_year 1987
_chemical_formula_sum 'H4 N Nd O6'
_chemical_name_systematic 'Nd (O H)2 (N O3) (H2 O)'
_space_group_IT_number 12
_symmetry_space_group_name_Hall '-C 2y'
_symmetry_space_group_name_H-M 'C 1 2/m 1'
_cell_angle_alpha 90
_cell_angle_beta 113.73
_cell_angle_gamma 90
_cell_formula_units_Z 4
_cell_length_a 20.996
_cell_length_b 3.875
_cell_length_c 6.282
_cell_volume 467.888
_citation_journal_id_ASTM JSSCBI
_cod_data_source_file Louer_JSSCBI_1987_1404.cif
_cod_data_source_block H4N1Nd1O6
_cod_original_cell_volume 467.8879
_cod_original_formula_sum 'H4 N1 Nd1 O6'
_cod_database_code 1530314

loop_
_symmetry_equiv_pos_as_xyz
x,y,z
-x,y,-z
-x,-y,-z
x,-y,z
x+1/2,y+1/2,z
-x+1/2,y+1/2,-z
-x+1/2,-y+1/2,-z
x+1/2,-y+1/2,z

loop_
_atom_site_label
_atom_site_type_symbol
_atom_site_fract_x
_atom_site_fract_y
_atom_site_fract_z
_atom_site_occupancy
_atom_site_U_iso_or_equiv
O5 O-2 0.008 0.5 0.123 0.5 0.0
O7 O-2 0.0835 0 -0.135 1 0.0
O6 O-2 0.058 0.203 0.332 0.5 0.0
O1 O-2 0.2782 0.5 0.384 1 0.0
Nd1 Nd+3 0.2082 0 0.1923 1 0.0
O3 O-2 0.1428 0.5 0.248 1 0.0
N1 N+5 0.08 0.5 0.296 1 0.0
O2 O-2 0.1939 0.5 -0.048 1 0.0
O4 O-2 0.089 0.5 0.512 0.5 0.0
